data_2226592
loop_
_publ_author_name
'Asiri, Abdullah M.'
'Khan, Salman A.'
'Tan, Kong Wai'
'Ng, Seik Weng'

_publ_section_title
;
 <i>trans</i>-3-(3,4-Dimethoxyphenyl)-2-(4-nitrophenyl)prop-2-enenitrile
;
_journal_coeditor_code LH5073
_journal_issue 7
_journal_name_full 'Acta Crystallographica Section E'
_journal_page_first o1733
_journal_paper_doi 10.1107/S1600536810023196
_journal_volume 66
_journal_year 2010
_chemical_formula_iupac 'C17 H14 N2 O4'
_chemical_formula_moiety 'C17 H14 N2 O4'
_chemical_formula_sum 'C17 H14 N2 O4'
_chemical_formula_weight 310.30
_chemical_name_systematic
;
<i>trans</i>-3-(3,4-Dimethoxyphenyl)-2-(4-nitrophenyl)prop-2-enenitrile
;
_space_group_IT_number 2
_symmetry_cell_setting triclinic
_symmetry_space_group_name_Hall '-P 1'
_symmetry_space_group_name_H-M 'P -1'
_atom_sites_solution_hydrogens geom
_atom_sites_solution_primary direct
_atom_sites_solution_secondary difmap
_audit_creation_method SHELXL-97
_cell_angle_alpha 91.0940(10)
_cell_angle_beta 99.5420(10)
_cell_angle_gamma 100.1560(10)
_cell_formula_units_Z 4
_cell_length_a 10.2211(8)
_cell_length_b 11.9460(9)
_cell_length_c 12.2764(10)
_cell_measurement_reflns_used 4130
_cell_measurement_temperature 100(2)
_cell_measurement_theta_max 28.1
_cell_measurement_theta_min 2.4
_cell_volume 1453.3(2)
_computing_cell_refinement 'SAINT (Bruker, 2009)'
_computing_data_collection 'APEX2 (Bruker, 2009)'
_computing_data_reduction 'SAINT (Bruker, 2009)'
_computing_molecular_graphics 'X-SEED (Barbour, 2001)'
_computing_publication_material 'publCIF (Westrip, 2010)'
_computing_structure_refinement 'SHELXL97 (Sheldrick, 2008)'
_computing_structure_solution 'SHELXS97 (Sheldrick, 2008)'
_diffrn_ambient_temperature 100(2)
_diffrn_measured_fraction_theta_full 0.993
_diffrn_measured_fraction_theta_max 0.993
_diffrn_measurement_device_type 'Bruker SMART APEX diffractometer'
_diffrn_measurement_method '\w scans'
_diffrn_radiation_monochromator graphite
_diffrn_radiation_source 'fine-focus sealed tube'
_diffrn_radiation_type MoK\a
_diffrn_radiation_wavelength 0.71073
_diffrn_reflns_av_R_equivalents 0.0341
_diffrn_reflns_av_sigmaI/netI 0.0524
_diffrn_reflns_limit_h_max 13
_diffrn_reflns_limit_h_min -13
_diffrn_reflns_limit_k_max 15
_diffrn_reflns_limit_k_min -13
_diffrn_reflns_limit_l_max 15
_diffrn_reflns_limit_l_min -15
_diffrn_reflns_number 13853
_diffrn_reflns_theta_full 27.50
_diffrn_reflns_theta_max 27.50
_diffrn_reflns_theta_min 1.68
_diffrn_standards_decay_% 0
_diffrn_standards_interval_count 0
_diffrn_standards_interval_time 0
_diffrn_standards_number 0
_exptl_absorpt_coefficient_mu 0.103
_exptl_absorpt_correction_type none
_exptl_crystal_colour orange
_exptl_crystal_density_diffrn 1.418
_exptl_crystal_density_method 'not measured'
_exptl_crystal_description prism
_exptl_crystal_F_000 648
_exptl_crystal_size_max 0.40
_exptl_crystal_size_mid 0.20
_exptl_crystal_size_min 0.10
_refine_diff_density_max 0.402
_refine_diff_density_min -0.239
_refine_ls_extinction_method none
_refine_ls_goodness_of_fit_ref 1.021
_refine_ls_hydrogen_treatment constr
_refine_ls_matrix_type full
_refine_ls_number_parameters 415
_refine_ls_number_reflns 6628
_refine_ls_number_restraints 0
_refine_ls_restrained_S_all 1.021
_refine_ls_R_factor_all 0.0721
_refine_ls_R_factor_gt 0.0468
_refine_ls_shift/su_max 0.001
_refine_ls_shift/su_mean 0.001
_refine_ls_structure_factor_coef Fsqd
_refine_ls_weighting_details 'calc w=1/[\s^2^(Fo^2^)+(0.0681P)^2^+0.1844P] where P=(Fo^2^+2Fc^2^)/3'
_refine_ls_weighting_scheme calc
_refine_ls_wR_factor_gt 0.1172
_refine_ls_wR_factor_ref 0.1325
_reflns_number_gt 4851
_reflns_number_total 6628
_reflns_threshold_expression I>2\s(I)
_cod_data_source_file lh5073.cif
_cod_data_source_block I
_cod_database_code 2226592
_cod_database_fobs_code 2226592

loop_
_symmetry_equiv_pos_as_xyz
'x, y, z'
'-x, -y, -z'

loop_
_atom_site_type_symbol
_atom_site_label
_atom_site_fract_x
_atom_site_fract_y
_atom_site_fract_z
_atom_site_U_iso_or_equiv
_atom_site_adp_type
_atom_site_calc_flag
_atom_site_refinement_flags
_atom_site_occupancy
_atom_site_disorder_assembly
_atom_site_disorder_group
O O1 0.83856(13) 0.82806(10) 0.70740(9) 0.0232(3) Uani d . 1 . .
O O2 0.77000(13) 0.93616(10) 0.53428(9) 0.0240(3) Uani d . 1 . .
O O3 1.55559(14) 0.19841(12) 0.52637(11) 0.0352(3) Uani d . 1 . .
O O4 1.53950(14) 0.26192(12) 0.36149(10) 0.0320(3) Uani d . 1 . .
O O5 0.70198(12) 0.97785(10) 0.86081(9) 0.0229(3) Uani d . 1 . .
O O6 0.86075(12) 0.93425(10) 1.03307(9) 0.0217(3) Uani d . 1 . .
O O7 0.08469(14) 1.67994(12) 1.06765(12) 0.0343(3) Uani d . 1 . .
O O8 0.21823(14) 1.70388(11) 1.22686(10) 0.0331(3) Uani d . 1 . .
N N1 1.05331(17) 0.49336(14) 0.73956(12) 0.0312(4) Uani d . 1 . .
N N2 1.51106(15) 0.25875(13) 0.45509(12) 0.0241(3) Uani d . 1 . .
N N3 0.34748(15) 1.21226(13) 0.81431(11) 0.0231(3) Uani d . 1 . .
N N4 0.17862(16) 1.65717(13) 1.13420(12) 0.0250(3) Uani d . 1 . .
C C1 1.04870(18) 0.72332(15) 0.52312(13) 0.0206(4) Uani d . 1 . .
C C2 0.99041(17) 0.73654(14) 0.61828(13) 0.0199(4) Uani d . 1 . .
H H2 1.0132 0.6944 0.6813 0.024 Uiso calc R 1 . .
C C3 0.90092(17) 0.80994(14) 0.62037(12) 0.0186(4) Uani d . 1 . .
C C4 0.86490(17) 0.87172(14) 0.52605(13) 0.0193(4) Uani d . 1 . .
C C5 0.92618(18) 0.86239(15) 0.43441(13) 0.0207(4) Uani d . 1 . .
H H5 0.9058 0.9065 0.3723 0.025 Uiso calc R 1 . .
C C6 1.01697(18) 0.78904(15) 0.43308(13) 0.0214(4) Uani d . 1 . .
H H6 1.0583 0.7834 0.3698 0.026 Uiso calc R 1 . .
C C7 0.86525(19) 0.76349(16) 0.80335(13) 0.0243(4) Uani d . 1 . .
H H7A 0.8146 0.7843 0.8594 0.036 Uiso calc R 1 . .
H H7B 0.9620 0.7800 0.8334 0.036 Uiso calc R 1 . .
H H7C 0.8374 0.6820 0.7828 0.036 Uiso calc R 1 . .
C C8 0.72379(19) 0.99399(16) 0.43758(13) 0.0259(4) Uani d . 1 . .
H H8A 0.6562 1.0379 0.4537 0.039 Uiso calc R 1 . .
H H8B 0.6834 0.9379 0.3766 0.039 Uiso calc R 1 . .
H H8C 0.8003 1.0455 0.4165 0.039 Uiso calc R 1 . .
C C9 1.13862(18) 0.64400(15) 0.51114(13) 0.0222(4) Uani d . 1 . .
H H9 1.1877 0.6586 0.4521 0.027 Uiso calc R 1 . .
C C10 1.16493(18) 0.55272(15) 0.56936(13) 0.0211(4) Uani d . 1 . .
C C11 1.10295(18) 0.52212(15) 0.66500(13) 0.0215(4) Uani d . 1 . .
C C12 1.25355(17) 0.47620(14) 0.53921(13) 0.0188(4) Uani d . 1 . .
C C13 1.29928(17) 0.39916(14) 0.61403(13) 0.0198(4) Uani d . 1 . .
H H13 1.2727 0.3960 0.6846 0.024 Uiso calc R 1 . .
C C14 1.38285(17) 0.32729(15) 0.58691(13) 0.0204(4) Uani d . 1 . .
H H14 1.4135 0.2749 0.6380 0.024 Uiso calc R 1 . .
C C15 1.42069(17) 0.33351(14) 0.48391(13) 0.0199(4) Uani d . 1 . .
C C16 1.37606(17) 0.40682(15) 0.40728(13) 0.0214(4) Uani d . 1 . .
H H16 1.4025 0.4085 0.3366 0.026 Uiso calc R 1 . .
C C17 1.29240(17) 0.47784(15) 0.43440(13) 0.0205(4) Uani d . 1 . .
H H17 1.2606 0.5284 0.3818 0.025 Uiso calc R 1 . .
C C20 0.61948(17) 1.17523(14) 1.06498(13) 0.0185(3) Uani d . 1 . .
C C21 0.61639(17) 1.11728(15) 0.96284(13) 0.0198(4) Uani d . 1 . .
H H21 0.5576 1.1331 0.8989 0.024 Uiso calc R 1 . .
C C22 0.69803(17) 1.03785(14) 0.95513(12) 0.0187(4) Uani d . 1 . .
C C23 0.78556(17) 1.01356(14) 1.04955(13) 0.0186(4) Uani d . 1 . .
C C24 0.78929(17) 1.07024(15) 1.15006(13) 0.0205(4) Uani d . 1 . .
H H24 0.8479 1.0541 1.2140 0.025 Uiso calc R 1 . .
C C25 0.70765(17) 1.15032(15) 1.15751(13) 0.0204(4) Uani d . 1 . .
H H25 0.7116 1.1890 1.2267 0.024 Uiso calc R 1 . .
C C26 0.62349(19) 1.00501(16) 0.76028(13) 0.0241(4) Uani d . 1 . .
H H26A 0.6351 0.9559 0.6990 0.036 Uiso calc R 1 . .
H H26B 0.6537 1.0849 0.7454 0.036 Uiso calc R 1 . .
H H26C 0.5281 0.9929 0.7676 0.036 Uiso calc R 1 . .
C C27 0.95890(18) 0.91253(16) 1.12473(13) 0.0236(4) Uani d . 1 . .
H H27A 1.0062 0.8538 1.1021 0.035 Uiso calc R 1 . .
H H27B 0.9133 0.8863 1.1863 0.035 Uiso calc R 1 . .
H H27C 1.0241 0.9827 1.1483 0.035 Uiso calc R 1 . .
C C28 0.53948(17) 1.26103(15) 1.08144(13) 0.0200(4) Uani d . 1 . .
H H28 0.5597 1.2965 1.1537 0.024 Uiso calc R 1 . .
C C29 0.44121(17) 1.29992(14) 1.01262(12) 0.0179(3) Uani d . 1 . .
C C30 0.39106(17) 1.24995(14) 0.90229(13) 0.0179(3) Uani d . 1 . .
C C31 0.37513(17) 1.39410(14) 1.04263(12) 0.0177(3) Uani d . 1 . .
C C32 0.25478(18) 1.41207(15) 0.97922(13) 0.0209(4) Uani d . 1 . .
H H32 0.2156 1.3634 0.9158 0.025 Uiso calc R 1 . .
C C33 0.19096(18) 1.49957(15) 1.00682(14) 0.0229(4) Uani d . 1 . .
H H33 0.1105 1.5126 0.9619 0.028 Uiso calc R 1 . .
C C34 0.24767(17) 1.56705(14) 1.10128(13) 0.0204(4) Uani d . 1 . .
C C35 0.36790(18) 1.55373(14) 1.16528(13) 0.0199(4) Uani d . 1 . .
H H35 0.4058 1.6023 1.2290 0.024 Uiso calc R 1 . .
C C36 0.43196(18) 1.46850(14) 1.13491(13) 0.0194(4) Uani d . 1 . .
H H36 0.5160 1.4600 1.1772 0.023 Uiso calc R 1 . .

loop_
_atom_site_aniso_label
_atom_site_aniso_U_11
_atom_site_aniso_U_22
_atom_site_aniso_U_33
_atom_site_aniso_U_12
_atom_site_aniso_U_13
_atom_site_aniso_U_23
O1 0.0321(7) 0.0269(7) 0.0152(5) 0.0114(6) 0.0105(5) 0.0017(5)
O2 0.0294(7) 0.0285(7) 0.0184(6) 0.0152(6) 0.0064(5) 0.0021(5)
O3 0.0390(9) 0.0396(8) 0.0343(7) 0.0228(7) 0.0102(6) 0.0074(6)
O4 0.0344(8) 0.0400(8) 0.0257(6) 0.0113(6) 0.0132(6) -0.0049(6)
O5 0.0274(7) 0.0286(7) 0.0150(5) 0.0121(6) 0.0034(5) -0.0039(5)
O6 0.0244(7) 0.0258(7) 0.0184(6) 0.0130(5) 0.0052(5) 0.0013(5)
O7 0.0304(8) 0.0300(8) 0.0450(8) 0.0147(6) 0.0043(6) -0.0018(6)
O8 0.0397(8) 0.0300(8) 0.0324(7) 0.0083(6) 0.0131(6) -0.0085(6)
N1 0.0406(10) 0.0357(10) 0.0234(7) 0.0156(8) 0.0132(7) 0.0058(7)
N2 0.0222(8) 0.0264(8) 0.0246(7) 0.0052(7) 0.0062(6) -0.0032(6)
N3 0.0266(8) 0.0261(8) 0.0179(7) 0.0080(7) 0.0043(6) 0.0004(6)
N4 0.0249(8) 0.0212(8) 0.0317(8) 0.0057(7) 0.0120(7) -0.0003(6)
C1 0.0233(9) 0.0210(9) 0.0181(8) 0.0041(7) 0.0056(7) -0.0005(6)
C2 0.0232(9) 0.0209(9) 0.0161(7) 0.0041(7) 0.0045(7) 0.0015(6)
C3 0.0220(9) 0.0196(9) 0.0145(7) 0.0016(7) 0.0064(6) -0.0025(6)
C4 0.0210(9) 0.0189(9) 0.0181(8) 0.0043(7) 0.0038(6) -0.0025(6)
C5 0.0255(10) 0.0225(9) 0.0148(7) 0.0059(7) 0.0036(7) 0.0022(6)
C6 0.0246(9) 0.0252(9) 0.0163(7) 0.0052(7) 0.0079(7) 0.0002(6)
C7 0.0322(10) 0.0275(10) 0.0154(7) 0.0067(8) 0.0092(7) 0.0018(7)
C8 0.0324(11) 0.0286(10) 0.0197(8) 0.0152(8) 0.0027(7) 0.0025(7)
C9 0.0206(9) 0.0270(10) 0.0191(8) 0.0023(7) 0.0057(7) -0.0010(7)
C10 0.0214(9) 0.0264(9) 0.0167(8) 0.0063(7) 0.0047(7) -0.0001(7)
C11 0.0247(10) 0.0245(9) 0.0173(8) 0.0100(8) 0.0034(7) -0.0001(7)
C12 0.0186(9) 0.0209(9) 0.0163(7) 0.0020(7) 0.0037(6) -0.0009(6)
C13 0.0220(9) 0.0231(9) 0.0144(7) 0.0032(7) 0.0047(6) -0.0002(6)
C14 0.0211(9) 0.0208(9) 0.0188(8) 0.0032(7) 0.0030(7) 0.0013(6)
C15 0.0172(9) 0.0214(9) 0.0209(8) 0.0032(7) 0.0038(6) -0.0048(7)
C16 0.0206(9) 0.0285(10) 0.0151(7) 0.0027(7) 0.0054(6) -0.0010(7)
C17 0.0239(9) 0.0236(9) 0.0144(7) 0.0037(7) 0.0045(7) 0.0017(6)
C20 0.0190(9) 0.0212(9) 0.0173(7) 0.0060(7) 0.0061(6) 0.0022(6)
C21 0.0206(9) 0.0242(9) 0.0155(7) 0.0060(7) 0.0038(6) 0.0010(6)
C22 0.0210(9) 0.0214(9) 0.0147(7) 0.0034(7) 0.0063(6) -0.0006(6)
C23 0.0196(9) 0.0196(9) 0.0184(8) 0.0053(7) 0.0068(7) 0.0020(6)
C24 0.0200(9) 0.0259(9) 0.0172(8) 0.0071(7) 0.0044(6) 0.0030(7)
C25 0.0248(9) 0.0235(9) 0.0143(7) 0.0065(7) 0.0055(7) -0.0012(6)
C26 0.0296(10) 0.0298(10) 0.0144(7) 0.0101(8) 0.0030(7) -0.0016(7)
C27 0.0229(10) 0.0286(10) 0.0219(8) 0.0119(8) 0.0036(7) 0.0027(7)
C28 0.0241(9) 0.0231(9) 0.0148(7) 0.0063(7) 0.0069(7) 0.0003(6)
C29 0.0208(9) 0.0210(9) 0.0140(7) 0.0054(7) 0.0075(6) 0.0018(6)
C30 0.0203(9) 0.0185(9) 0.0179(8) 0.0075(7) 0.0071(7) 0.0041(6)
C31 0.0200(9) 0.0210(9) 0.0141(7) 0.0048(7) 0.0073(6) 0.0047(6)
C32 0.0239(9) 0.0243(9) 0.0157(7) 0.0075(7) 0.0036(7) -0.0007(6)
C33 0.0221(9) 0.0278(10) 0.0211(8) 0.0089(8) 0.0051(7) 0.0037(7)
C34 0.0226(9) 0.0185(9) 0.0237(8) 0.0064(7) 0.0115(7) 0.0025(7)
C35 0.0244(9) 0.0202(9) 0.0163(7) 0.0031(7) 0.0079(7) 0.0013(6)
C36 0.0203(9) 0.0234(9) 0.0158(7) 0.0053(7) 0.0048(6) 0.0031(6)

loop_
_atom_type_symbol
_atom_type_description
_atom_type_scat_dispersion_real
_atom_type_scat_dispersion_imag
_atom_type_scat_source
C C 0.0033 0.0016 'International Tables Vol C Tables 4.2.6.8 and 6.1.1.4'
H H 0.0000 0.0000 'International Tables Vol C Tables 4.2.6.8 and 6.1.1.4'
N N 0.0061 0.0033 'International Tables Vol C Tables 4.2.6.8 and 6.1.1.4'
O O 0.0106 0.0060 'International Tables Vol C Tables 4.2.6.8 and 6.1.1.4'

loop_
_geom_angle_atom_site_label_1
_geom_angle_atom_site_label_2
_geom_angle_atom_site_label_3
_geom_angle_site_symmetry_1
_geom_angle_site_symmetry_3
_geom_angle
_geom_angle_publ_flag
C3 O1 C7 . . 117.62(13) ?
C4 O2 C8 . . 117.01(12) ?
C22 O5 C26 . . 117.68(13) ?
C23 O6 C27 . . 117.60(12) ?
O3 N2 O4 . . 123.80(15) ?
O3 N2 C15 . . 118.02(13) ?
O4 N2 C15 . . 118.16(15) ?
O7 N4 O8 . . 124.42(15) ?
O7 N4 C34 . . 117.73(14) ?
O8 N4 C34 . . 117.85(15) ?
C6 C1 C2 . . 118.54(15) ?
C6 C1 C9 . . 116.93(14) ?
C2 C1 C9 . . 124.53(15) ?
C3 C2 C1 . . 120.58(15) ?
C3 C2 H2 . . 119.7 ?
C1 C2 H2 . . 119.7 ?
O1 C3 C2 . . 125.12(15) ?
O1 C3 C4 . . 114.88(14) ?
C2 C3 C4 . . 119.99(14) ?
O2 C4 C5 . . 125.28(15) ?
O2 C4 C3 . . 115.28(13) ?
C5 C4 C3 . . 119.44(15) ?
C6 C5 C4 . . 120.24(15) ?
C6 C5 H5 . . 119.9 ?
C4 C5 H5 . . 119.9 ?
C5 C6 C1 . . 121.08(14) ?
C5 C6 H6 . . 119.5 ?
C1 C6 H6 . . 119.5 ?
O1 C7 H7A . . 109.5 ?
O1 C7 H7B . . 109.5 ?
H7A C7 H7B . . 109.5 ?
O1 C7 H7C . . 109.5 ?
H7A C7 H7C . . 109.5 ?
H7B C7 H7C . . 109.5 ?
O2 C8 H8A . . 109.5 ?
O2 C8 H8B . . 109.5 ?
H8A C8 H8B . . 109.5 ?
O2 C8 H8C . . 109.5 ?
H8A C8 H8C . . 109.5 ?
H8B C8 H8C . . 109.5 ?
C10 C9 C1 . . 131.43(15) ?
C10 C9 H9 . . 114.3 ?
C1 C9 H9 . . 114.3 ?
C9 C10 C11 . . 121.11(15) ?
C9 C10 C12 . . 123.52(15) ?
C11 C10 C12 . . 115.34(15) ?
N1 C11 C10 . . 177.26(19) ?
C13 C12 C17 . . 118.40(15) ?
C13 C12 C10 . . 120.50(14) ?
C17 C12 C10 . . 121.09(15) ?
C14 C13 C12 . . 121.04(14) ?
C14 C13 H13 . . 119.5 ?
C12 C13 H13 . . 119.5 ?
C15 C14 C13 . . 118.55(16) ?
C15 C14 H14 . . 120.7 ?
C13 C14 H14 . . 120.7 ?
C16 C15 C14 . . 122.18(16) ?
C16 C15 N2 . . 118.92(14) ?
C14 C15 N2 . . 118.90(15) ?
C15 C16 C17 . . 119.09(14) ?
C15 C16 H16 . . 120.5 ?
C17 C16 H16 . . 120.5 ?
C16 C17 C12 . . 120.72(16) ?
C16 C17 H17 . . 119.6 ?
C12 C17 H17 . . 119.6 ?
C25 C20 C21 . . 118.28(15) ?
C25 C20 C28 . . 116.82(14) ?
C21 C20 C28 . . 124.90(15) ?
C22 C21 C20 . . 120.62(15) ?
C22 C21 H21 . . 119.7 ?
C20 C21 H21 . . 119.7 ?
O5 C22 C21 . . 124.87(15) ?
O5 C22 C23 . . 114.96(14) ?
C21 C22 C23 . . 120.17(14) ?
O6 C23 C24 . . 125.05(15) ?
O6 C23 C22 . . 115.42(13) ?
C24 C23 C22 . . 119.53(15) ?
C25 C24 C23 . . 120.21(15) ?
C25 C24 H24 . . 119.9 ?
C23 C24 H24 . . 119.9 ?
C24 C25 C20 . . 121.20(14) ?
C24 C25 H25 . . 119.4 ?
C20 C25 H25 . . 119.4 ?
O5 C26 H26A . . 109.5 ?
O5 C26 H26B . . 109.5 ?
H26A C26 H26B . . 109.5 ?
O5 C26 H26C . . 109.5 ?
H26A C26 H26C . . 109.5 ?
H26B C26 H26C . . 109.5 ?
O6 C27 H27A . . 109.5 ?
O6 C27 H27B . . 109.5 ?
H27A C27 H27B . . 109.5 ?
O6 C27 H27C . . 109.5 ?
H27A C27 H27C . . 109.5 ?
H27B C27 H27C . . 109.5 ?
C29 C28 C20 . . 131.78(15) ?
C29 C28 H28 . . 114.1 ?
C20 C28 H28 . . 114.1 ?
C28 C29 C30 . . 121.52(15) ?
C28 C29 C31 . . 124.14(14) ?
C30 C29 C31 . . 114.33(14) ?
N3 C30 C29 . . 177.59(18) ?
C32 C31 C36 . . 118.01(15) ?
C32 C31 C29 . . 120.82(15) ?
C36 C31 C29 . . 121.17(15) ?
C33 C32 C31 . . 121.49(16) ?
C33 C32 H32 . . 119.3 ?
C31 C32 H32 . . 119.3 ?
C34 C33 C32 . . 118.21(16) ?
C34 C33 H33 . . 120.9 ?
C32 C33 H33 . . 120.9 ?
C35 C34 C33 . . 122.21(15) ?
C35 C34 N4 . . 118.82(15) ?
C33 C34 N4 . . 118.97(16) ?
C34 C35 C36 . . 118.78(15) ?
C34 C35 H35 . . 120.6 ?
C36 C35 H35 . . 120.6 ?
C35 C36 C31 . . 121.19(16) ?
C35 C36 H36 . . 119.4 ?
C31 C36 H36 . . 119.4 ?

loop_
_geom_bond_atom_site_label_1
_geom_bond_atom_site_label_2
_geom_bond_site_symmetry_2
_geom_bond_distance
_geom_bond_publ_flag
O1 C3 . 1.3639(18) ?
O1 C7 . 1.435(2) ?
O2 C4 . 1.355(2) ?
O2 C8 . 1.439(2) ?
O3 N2 . 1.2248(19) ?
O4 N2 . 1.2308(18) ?
O5 C22 . 1.3602(18) ?
O5 C26 . 1.432(2) ?
O6 C23 . 1.3528(19) ?
O6 C27 . 1.438(2) ?
O7 N4 . 1.226(2) ?
O8 N4 . 1.2299(19) ?
N1 C11 . 1.148(2) ?
N2 C15 . 1.471(2) ?
N3 C30 . 1.148(2) ?
N4 C34 . 1.472(2) ?
C1 C6 . 1.396(2) ?
C1 C2 . 1.415(2) ?
C1 C9 . 1.453(2) ?
C2 C3 . 1.377(2) ?
C2 H2 . 0.9500 ?
C3 C4 . 1.417(2) ?
C4 C5 . 1.387(2) ?
C5 C6 . 1.386(2) ?
C5 H5 . 0.9500 ?
C6 H6 . 0.9500 ?
C7 H7A . 0.9800 ?
C7 H7B . 0.9800 ?
C7 H7C . 0.9800 ?
C8 H8A . 0.9800 ?
C8 H8B . 0.9800 ?
C8 H8C . 0.9800 ?
C9 C10 . 1.357(2) ?
C9 H9 . 0.9500 ?
C10 C11 . 1.447(2) ?
C10 C12 . 1.478(2) ?
C12 C13 . 1.397(2) ?
C12 C17 . 1.408(2) ?
C13 C14 . 1.385(2) ?
C13 H13 . 0.9500 ?
C14 C15 . 1.382(2) ?
C14 H14 . 0.9500 ?
C15 C16 . 1.375(2) ?
C16 C17 . 1.379(2) ?
C16 H16 . 0.9500 ?
C17 H17 . 0.9500 ?
C20 C25 . 1.400(2) ?
C20 C21 . 1.414(2) ?
C20 C28 . 1.450(2) ?
C21 C22 . 1.381(2) ?
C21 H21 . 0.9500 ?
C22 C23 . 1.410(2) ?
C23 C24 . 1.388(2) ?
C24 C25 . 1.387(2) ?
C24 H24 . 0.9500 ?
C25 H25 . 0.9500 ?
C26 H26A . 0.9800 ?
C26 H26B . 0.9800 ?
C26 H26C . 0.9800 ?
C27 H27A . 0.9800 ?
C27 H27B . 0.9800 ?
C27 H27C . 0.9800 ?
C28 C29 . 1.355(2) ?
C28 H28 . 0.9500 ?
C29 C30 . 1.444(2) ?
C29 C31 . 1.481(2) ?
C31 C32 . 1.395(2) ?
C31 C36 . 1.404(2) ?
C32 C33 . 1.390(2) ?
C32 H32 . 0.9500 ?
C33 C34 . 1.381(2) ?
C33 H33 . 0.9500 ?
C34 C35 . 1.381(2) ?
C35 C36 . 1.381(2) ?
C35 H35 . 0.9500 ?
C36 H36 . 0.9500 ?

loop_
_geom_torsion_atom_site_label_1
_geom_torsion_atom_site_label_2
_geom_torsion_atom_site_label_3
_geom_torsion_atom_site_label_4
_geom_torsion_site_symmetry_1
_geom_torsion_site_symmetry_2
_geom_torsion_site_symmetry_3
_geom_torsion_site_symmetry_4
_geom_torsion
_geom_torsion_publ_flag
C6 C1 C2 C3 . . . . 2.1(3) ?
C9 C1 C2 C3 . . . . -176.79(16) ?
C7 O1 C3 C2 . . . . -1.8(2) ?
C7 O1 C3 C4 . . . . 176.78(15) ?
C1 C2 C3 O1 . . . . 179.45(16) ?
C1 C2 C3 C4 . . . . 1.0(3) ?
C8 O2 C4 C5 . . . . 3.9(2) ?
C8 O2 C4 C3 . . . . -175.80(15) ?
O1 C3 C4 O2 . . . . -2.5(2) ?
C2 C3 C4 O2 . . . . 176.11(15) ?
O1 C3 C4 C5 . . . . 177.76(15) ?
C2 C3 C4 C5 . . . . -3.6(3) ?
O2 C4 C5 C6 . . . . -176.56(16) ?
C3 C4 C5 C6 . . . . 3.1(3) ?
C4 C5 C6 C1 . . . . 0.0(3) ?
C2 C1 C6 C5 . . . . -2.6(3) ?
C9 C1 C6 C5 . . . . 176.37(16) ?
C6 C1 C9 C10 . . . . -163.11(19) ?
C2 C1 C9 C10 . . . . 15.8(3) ?
C1 C9 C10 C11 . . . . -2.8(3) ?
C1 C9 C10 C12 . . . . 175.28(17) ?
C9 C10 C12 C13 . . . . 166.39(17) ?
C11 C10 C12 C13 . . . . -15.4(2) ?
C9 C10 C12 C17 . . . . -14.5(3) ?
C11 C10 C12 C17 . . . . 163.69(16) ?
C17 C12 C13 C14 . . . . 1.1(3) ?
C10 C12 C13 C14 . . . . -179.74(16) ?
C12 C13 C14 C15 . . . . 0.2(3) ?
C13 C14 C15 C16 . . . . -1.3(3) ?
C13 C14 C15 N2 . . . . 179.07(15) ?
O3 N2 C15 C16 . . . . 176.16(16) ?
O4 N2 C15 C16 . . . . -2.5(2) ?
O3 N2 C15 C14 . . . . -4.2(2) ?
O4 N2 C15 C14 . . . . 177.10(16) ?
C14 C15 C16 C17 . . . . 1.0(3) ?
N2 C15 C16 C17 . . . . -179.36(15) ?
C15 C16 C17 C12 . . . . 0.4(3) ?
C13 C12 C17 C16 . . . . -1.4(3) ?
C10 C12 C17 C16 . . . . 179.45(16) ?
C25 C20 C21 C22 . . . . 0.3(3) ?
C28 C20 C21 C22 . . . . 179.07(16) ?
C26 O5 C22 C21 . . . . 5.0(2) ?
C26 O5 C22 C23 . . . . -175.15(15) ?
C20 C21 C22 O5 . . . . 179.90(16) ?
C20 C21 C22 C23 . . . . 0.1(3) ?
C27 O6 C23 C24 . . . . -4.6(2) ?
C27 O6 C23 C22 . . . . 175.45(15) ?
O5 C22 C23 O6 . . . . 0.0(2) ?
C21 C22 C23 O6 . . . . 179.80(15) ?
O5 C22 C23 C24 . . . . 179.98(15) ?
C21 C22 C23 C24 . . . . -0.2(3) ?
O6 C23 C24 C25 . . . . 179.92(16) ?
C22 C23 C24 C25 . . . . -0.1(3) ?
C23 C24 C25 C20 . . . . 0.5(3) ?
C21 C20 C25 C24 . . . . -0.6(3) ?
C28 C20 C25 C24 . . . . -179.45(16) ?
C25 C20 C28 C29 . . . . -175.78(18) ?
C21 C20 C28 C29 . . . . 5.4(3) ?
C20 C28 C29 C30 . . . . 4.5(3) ?
C20 C28 C29 C31 . . . . -176.36(17) ?
C28 C29 C31 C32 . . . . -164.68(16) ?
C30 C29 C31 C32 . . . . 14.5(2) ?
C28 C29 C31 C36 . . . . 15.9(3) ?
C30 C29 C31 C36 . . . . -164.91(15) ?
C36 C31 C32 C33 . . . . -1.0(2) ?
C29 C31 C32 C33 . . . . 179.49(15) ?
C31 C32 C33 C34 . . . . -1.9(3) ?
C32 C33 C34 C35 . . . . 3.2(3) ?
C32 C33 C34 N4 . . . . -177.59(15) ?
O7 N4 C34 C35 . . . . 168.39(16) ?
O8 N4 C34 C35 . . . . -12.2(2) ?
O7 N4 C34 C33 . . . . -10.9(2) ?
O8 N4 C34 C33 . . . . 168.55(16) ?
C33 C34 C35 C36 . . . . -1.4(3) ?
N4 C34 C35 C36 . . . . 179.41(15) ?
C34 C35 C36 C31 . . . . -1.8(2) ?
C32 C31 C36 C35 . . . . 2.9(2) ?
C29 C31 C36 C35 . . . . -177.60(15) ?
